data_8100745
loop_
_publ_author_name
'Bekaert, A.'
'Barberan, O.'
'Kaloun, E. B.'
'Rabhi, C.'
'Danan, A.'
'Brion, J. D.'
'Lemoine, P.'
'Viossat, B.'

_publ_section_title
;
Crystal structure of tetrakis(N,N-dimethylformamide-O)borane bis(tribromide) 
bromide, {B[(CH~3~)~2~NCHO]~4~}(Br~3~)~2~Br
;
_journal_issue 4
_journal_name_full 'Zeitschrift f\"ur Kristallographie - New Crystal Structures'
_journal_page_first 507
_journal_page_last 509
_journal_volume 217
_journal_year 2002
_chemical_formula_moiety 'C12 H28 B Br7 N4 O4'
_chemical_formula_structural 'B[(CH3)2 NCHO]4 (Br3)2 Br'
_chemical_formula_sum 'C12 H28 B Br7 N4 O4'
_chemical_formula_weight 862.56
_space_group_IT_number 2
_symmetry_cell_setting triclinic
_symmetry_space_group_name_Hall '-P 1'
_symmetry_space_group_name_H-M 'P -1'
_cell_angle_alpha 99.94(1)
_cell_angle_beta 99.42(1)
_cell_angle_gamma 104.42(1)
_cell_formula_units_Z 2
_cell_length_a 8.464(1)
_cell_length_b 9.542(1)
_cell_length_c 18.466(2)
_cell_measurement_temperature 293(2)
_cell_volume 1388.9(3)
_diffrn_ambient_temperature 293(2)
_exptl_crystal_density_diffrn 2.062
_exptl_crystal_density_meas 2.08(2)
_cod_database_code 8100745

loop_
_symmetry_equiv_pos_as_xyz
'x, y, z'
'-x, -y, -z'

loop_
_atom_site_label
_atom_site_type_symbol
_atom_site_fract_x
_atom_site_fract_y
_atom_site_fract_z
_atom_site_U_iso_or_equiv
_atom_site_adp_type
_atom_site_occupancy
_atom_site_symmetry_multiplicity
_atom_site_calc_flag
_atom_site_refinement_flags
_atom_site_disorder_assembly
_atom_site_disorder_group
Br1 Br 1.31450(16) 0.21753(14) 0.21992(6) 0.0737(4) Uani 1 2 d . . .
Br2 Br 1.33067(11) 0.00397(12) 0.11470(5) 0.0571(4) Uani 1 2 d . . .
Br3 Br 1.35673(13) -0.20224(13) 0.01752(6) 0.0667(4) Uani 1 2 d . . .
Br4 Br 0.75701(18) 0.52330(15) 0.64015(8) 0.0861(5) Uani 1 2 d . . .
Br5 Br 0.77681(13) 0.31936(13) 0.54164(6) 0.0673(4) Uani 1 2 d . . .
Br6 Br 0.80942(16) 0.10843(14) 0.43606(7) 0.0786(4) Uani 1 2 d . . .
Br7 Br 0.83779(12) -0.42172(13) 0.15763(6) 0.0627(4) Uani 1 2 d . . .
B1 B 0.4833(11) -0.2406(10) 0.2481(5) 0.041(2) Uani 1 2 d . . .
O1 O 0.5969(7) -0.1118(6) 0.2307(3) 0.0448(13) Uani 1 2 d . . .
N1 N 0.7727(8) -0.0082(8) 0.1635(4) 0.0466(16) Uani 1 2 d . . .
C11 C 0.6763(9) -0.1236(9) 0.1769(4) 0.0407(18) Uani 1 2 d . . .
H11 H 0.6636 -0.2169 0.1474 0.194(17) Uiso 1 2 calc R . .
C12 C 0.7971(15) 0.1401(11) 0.2049(7) 0.075(3) Uani 1 2 d . . .
H121 H 0.8712 0.2090 0.1846 0.194(17) Uiso 1 2 calc R . .
H122 H 0.8448 0.1488 0.2569 0.194(17) Uiso 1 2 calc R . .
H123 H 0.6915 0.1617 0.2007 0.194(17) Uiso 1 2 calc R . .
C13 C 0.8599(14) -0.0290(12) 0.1017(6) 0.069(3) Uani 1 2 d . . .
H131 H 0.9244 0.0659 0.0971 0.194(17) Uiso 1 2 calc R . .
H132 H 0.7795 -0.0775 0.0555 0.194(17) Uiso 1 2 calc R . .
H133 H 0.9328 -0.0890 0.1122 0.194(17) Uiso 1 2 calc R . .
O2 O 0.3457(7) -0.1946(6) 0.2710(3) 0.0426(13) Uani 1 2 d . . .
N2 N 0.2587(9) -0.0329(8) 0.3475(4) 0.0479(17) Uani 1 2 d . . .
C21 C 0.3771(11) -0.0777(10) 0.3260(5) 0.049(2) Uani 1 2 d . . .
H21 H 0.4873 -0.0265 0.3496 0.194(17) Uiso 1 2 calc R . .
C22 C 0.2954(16) 0.0977(13) 0.4079(6) 0.079(3) Uani 1 2 d . . .
H221 H 0.1929 0.1166 0.4162 0.194(17) Uiso 1 2 calc R . .
H222 H 0.3630 0.1817 0.3942 0.194(17) Uiso 1 2 calc R . .
H223 H 0.3547 0.0813 0.4531 0.194(17) Uiso 1 2 calc R . .
C23 C 0.0866(12) -0.1038(14) 0.3121(7) 0.079(3) Uani 1 2 d . . .
H231 H 0.0178 -0.0528 0.3360 0.194(17) Uiso 1 2 calc R . .
H232 H 0.0575 -0.2052 0.3168 0.194(17) Uiso 1 2 calc R . .
H233 H 0.0690 -0.1007 0.2598 0.194(17) Uiso 1 2 calc R . .
O3 O 0.5760(7) -0.2828(6) 0.3109(3) 0.0456(13) Uani 1 2 d . . .
N3 N 0.7054(8) -0.4330(8) 0.3612(4) 0.0457(16) Uani 1 2 d . . .
C31 C 0.6292(9) -0.3986(9) 0.3043(4) 0.0404(18) Uani 1 2 d . . .
H31 H 0.6116 -0.4589 0.2568 0.194(17) Uiso 1 2 calc R . .
C32 C 0.7348(16) -0.3430(14) 0.4368(5) 0.080(3) Uani 1 2 d . . .
H321 H 0.7949 -0.3846 0.4720 0.194(17) Uiso 1 2 calc R . .
H322 H 0.6296 -0.3412 0.4496 0.194(17) Uiso 1 2 calc R . .
H323 H 0.7991 -0.2436 0.4388 0.194(17) Uiso 1 2 calc R . .
C33 C 0.7614(15) -0.5655(13) 0.3505(6) 0.078(3) Uani 1 2 d . . .
H331 H 0.8186 -0.5746 0.3981 0.194(17) Uiso 1 2 calc R . .
H332 H 0.8360 -0.5585 0.3165 0.194(17) Uiso 1 2 calc R . .
H333 H 0.6666 -0.6511 0.3299 0.194(17) Uiso 1 2 calc R . .
O4 O 0.4245(6) -0.3635(6) 0.1820(3) 0.0420(13) Uani 1 2 d . . .
N4 N 0.2418(8) -0.5457(7) 0.0936(4) 0.0406(15) Uani 1 2 d . . .
C41 C 0.2698(9) -0.4384(9) 0.1507(4) 0.0393(18) Uani 1 2 d . . .
H41 H 0.1820 -0.4145 0.1694 0.194(17) Uiso 1 2 calc R . .
C42 C 0.0699(10) -0.6367(11) 0.0552(6) 0.067(3) Uani 1 2 d . . .
H421 H 0.0745 -0.7112 0.0140 0.194(17) Uiso 1 2 calc R . .
H422 H 0.0077 -0.5742 0.0365 0.194(17) Uiso 1 2 calc R . .
H423 H 0.0162 -0.6837 0.0903 0.194(17) Uiso 1 2 calc R . .
C43 C 0.3727(11) -0.5876(11) 0.0607(5) 0.057(2) Uani 1 2 d . . .
H431 H 0.3233 -0.6707 0.0187 0.194(17) Uiso 1 2 calc R . .
H432 H 0.4463 -0.6142 0.0978 0.194(17) Uiso 1 2 calc R . .
H433 H 0.4348 -0.5054 0.0438 0.194(17) Uiso 1 2 calc R . .

loop_
_atom_site_aniso_label
_atom_site_aniso_U_11
_atom_site_aniso_U_22
_atom_site_aniso_U_33
_atom_site_aniso_U_23
_atom_site_aniso_U_13
_atom_site_aniso_U_12
Br1 0.0915(8) 0.0722(8) 0.0570(7) 0.0149(6) 0.0197(6) 0.0199(6)
Br2 0.0507(6) 0.0649(7) 0.0580(6) 0.0245(5) 0.0089(4) 0.0152(5)
Br3 0.0625(6) 0.0647(8) 0.0697(7) 0.0114(6) 0.0086(5) 0.0187(5)
Br4 0.0949(9) 0.0744(9) 0.0958(10) 0.0215(7) 0.0415(7) 0.0212(7)
Br5 0.0671(7) 0.0610(8) 0.0729(8) 0.0255(6) 0.0103(5) 0.0126(5)
Br6 0.0834(8) 0.0613(8) 0.0788(8) 0.0044(6) 0.0004(6) 0.0171(6)
Br7 0.0514(6) 0.0707(8) 0.0648(7) 0.0016(5) 0.0148(4) 0.0231(5)
B1 0.043(4) 0.032(5) 0.037(5) -0.005(4) 0.008(4) 0.002(4)
O1 0.051(3) 0.036(3) 0.042(3) -0.001(2) 0.013(3) 0.008(3)
N1 0.045(4) 0.038(4) 0.052(4) 0.004(3) 0.012(3) 0.009(3)
C11 0.044(4) 0.035(5) 0.036(4) 0.002(4) 0.004(3) 0.005(4)
C12 0.092(8) 0.039(6) 0.085(8) 0.005(5) 0.038(6) -0.003(5)
C13 0.079(7) 0.065(7) 0.059(6) 0.010(5) 0.036(5) 0.005(5)
O2 0.050(3) 0.035(3) 0.037(3) -0.003(3) 0.009(2) 0.010(3)
N2 0.066(4) 0.043(4) 0.045(4) 0.011(3) 0.025(3) 0.024(4)
C21 0.059(5) 0.048(6) 0.042(5) 0.010(4) 0.012(4) 0.016(4)
C22 0.109(9) 0.073(8) 0.058(6) -0.003(6) 0.030(6) 0.036(7)
C23 0.054(6) 0.093(9) 0.085(8) -0.003(7) 0.015(5) 0.025(6)
O3 0.059(3) 0.044(4) 0.037(3) 0.006(3) 0.010(2) 0.022(3)
N3 0.050(4) 0.047(4) 0.042(4) 0.008(3) 0.006(3) 0.021(3)
C31 0.045(4) 0.034(5) 0.042(4) 0.002(4) 0.013(4) 0.013(4)
C32 0.110(9) 0.084(9) 0.037(5) -0.003(5) -0.006(5) 0.039(7)
C33 0.092(8) 0.073(8) 0.071(7) 0.015(6) -0.006(6) 0.043(7)
O4 0.040(3) 0.040(3) 0.038(3) -0.003(2) 0.007(2) 0.006(2)
N4 0.041(3) 0.032(4) 0.043(4) 0.002(3) 0.008(3) 0.003(3)
C41 0.040(4) 0.036(5) 0.038(4) 0.005(4) 0.008(3) 0.006(3)
C42 0.035(4) 0.056(6) 0.086(7) -0.015(5) 0.009(4) -0.006(4)
C43 0.052(5) 0.055(6) 0.054(5) -0.010(5) 0.022(4) 0.005(4)

loop_
_geom_bond_atom_site_label_1
_geom_bond_atom_site_label_2
_geom_bond_distance
_geom_bond_site_symmetry_2
_geom_bond_publ_flag
Br1 Br2 2.6087(16) . ?
Br2 Br3 2.5035(15) . ?
Br4 Br5 2.4828(18) . ?
Br5 Br6 2.6508(17) . ?
B1 O4 1.459(11) . ?
B1 O2 1.442(10) . ?
B1 O3 1.463(11) . ?
B1 O1 1.480(10) . ?
O1 C11 1.293(9) . ?
N1 C11 1.285(10) . ?
N1 C12 1.435(12) . ?
N1 C13 1.469(12) . ?
O2 C21 1.311(11) . ?
N2 C21 1.277(11) . ?
N2 C23 1.432(13) . ?
N2 C22 1.452(13) . ?
O3 C31 1.288(9) . ?
N3 C31 1.277(10) . ?
N3 C32 1.454(12) . ?
N3 C33 1.451(12) . ?
O4 C41 1.305(9) . ?
N4 C41 1.280(10) . ?
N4 C43 1.454(10) . ?
N4 C42 1.481(10) . ?
